data_2003306
loop_
_publ_author_name
'Miao, F.-M.'
'Wang, J.-L.'
'Miao, X.-S.'

_publ_section_title
;
 <i>N</i>-Hydroxyphthalimide
;
_journal_issue 4
_journal_name_full 'Acta Crystallographica Section C'
_journal_page_first 712
_journal_page_last 713
_journal_paper_doi 10.1107/S0108270194007638
_journal_volume 51
_journal_year 1995
_chemical_compound_source 'from water solution'
_chemical_formula_moiety 'C8 H5 N1 O3'
_chemical_formula_sum 'C8 H5 N O3'
_chemical_formula_weight 163.13
_space_group_IT_number 14
_symmetry_cell_setting monoclinic
_symmetry_space_group_name_Hall '-P 2ybc'
_symmetry_space_group_name_H-M 'P 1 21/c 1'
_atom_type_scat_source IntTabIV
_cell_angle_alpha 90.00(3)
_cell_angle_beta 104.94(3)
_cell_angle_gamma 90.00(2)
_cell_formula_units_Z 4
_cell_length_a 11.549(3)
_cell_length_b 3.756(1)
_cell_length_c 16.442(8)
_cell_measurement_reflns_used 25
_cell_measurement_temperature 298
_cell_measurement_theta_max 9.50
_cell_measurement_theta_min 5.42
_cell_volume 689.1(4)
_diffrn_measurement_device 'Enraf-Nonius CAD-4'
_diffrn_measurement_method \w/2\q
_diffrn_radiation_type MoK\a
_diffrn_radiation_wavelength 0.71073
_diffrn_reflns_av_R_equivalents 0.032
_diffrn_reflns_limit_h_max 13
_diffrn_reflns_limit_h_min -13
_diffrn_reflns_limit_k_max 4
_diffrn_reflns_limit_k_min 0
_diffrn_reflns_limit_l_max 18
_diffrn_reflns_limit_l_min 0
_diffrn_reflns_number 1309
_diffrn_reflns_theta_max 24
_diffrn_standards_decay_% -0.5
_diffrn_standards_interval_time 150
_diffrn_standards_number 3
_exptl_absorpt_coefficient_mu 0.1151
_exptl_absorpt_correction_T_max 0.9992
_exptl_absorpt_correction_T_min 0.8358
_exptl_crystal_colour colourless
_exptl_crystal_density_diffrn 1.572
_exptl_crystal_density_meas 1.58
_exptl_crystal_description prism
_exptl_crystal_size_max 0.5
_exptl_crystal_size_mid 0.4
_exptl_crystal_size_min 0.25
_refine_diff_density_max 0.169
_refine_diff_density_min -0.189
_refine_ls_extinction_method none
_refine_ls_goodness_of_fit_obs 0.685
_refine_ls_hydrogen_treatment refxyz
_refine_ls_number_parameters 125
_refine_ls_number_reflns 535
_refine_ls_R_factor_obs 0.041
_refine_ls_shift/esd_max 0.01
_refine_ls_structure_factor_coef F
_refine_ls_weighting_scheme
; If F < 61 then w = 1, if F >= 61 then w = (61/F)^2^, if F^2^ < 3\sF^2^
then w = 0
;
_refine_ls_wR_factor_obs 0.045
_reflns_number_observed 536
_reflns_number_total 1262
_reflns_observed_criterion F~o~>3\sF~o~
_cod_data_source_file as1104.cif
_cod_data_source_block as1104a
_cod_original_sg_symbol_H-M 'P 21/c'
_cod_original_formula_sum 'C8 H5 N1 O3'
_cod_database_code 2003306

loop_
_symmetry_equiv_pos_as_xyz
x,y,z
x,1/2-y,1/2+z
-x,-y,-z
-x,1/2+y,1/2-z

loop_
_atom_site_label
_atom_site_fract_x
_atom_site_fract_y
_atom_site_fract_z
_atom_site_B_iso_or_equiv
O(10) .8854(3) .195(1) .2014(2) 3.83(8)
O(1) .9829(3) .102(1) .3745(1) 3.49(8)
O(2) .6619(3) .557(1) .1790(2) 4.66(9)
N(1) .8393(3) .336(1) .2635(3) 3.02(9)
C(1) .8895(4) .262(1) .3477(3) 2.7(1)
C(2) .7250(4) .486(1) .2480(3) 2.8(1)
C(11) .8037(4) .403(1) .3915(3) 2.5(1)
C(12) .7038(4) .535(1) .3317(3) 2.7(1)
C(13) .6074(4) .673(2) .3556(3) 3.5(1)
C(14) .6132(4) .677(2) .4403(3) 4.1(1)
C(15) .7122(5) .549(2) .5002(3) 4.0(1)
C(16) .8084(4) .409(1) .4758(3) 3.4(1)
H(13) .536(3) .77(1) .311(2) 4.0
H(14) .545(3) .75(1) .459(2) 4.0
H(15) .699(4) .56(1) .563(2) 4.0
H(16) .874(3) .31(1) .507(2) 4.0
H(10) .936(3) .37(1) .180(2) 4.0

loop_
_geom_angle_atom_site_label_1
_geom_angle_atom_site_label_2
_geom_angle_atom_site_label_3
_geom_angle
_geom_angle_publ_flag
O(10) N(1) C(1) 121.5(4) yes
O(10) N(1) C(2) 123.3(4) yes
C(1) N(1) C(2) 113.4(4) yes
O(1) C(1) N(1) 124.6(5) yes
O(1) C(1) C(11) 130.6(4) yes
N(1) C(1) C(11) 104.8(4) yes
O(2) C(2) N(1) 124.9(4) yes
O(2) C(2) C(12) 130.2(5) yes
N(1) C(2) C(12) 104.8(4) yes
C(11) C(16) C(15) 118.3(5) yes
C(1) C(11) C(12) 108.8(4) yes
C(1) C(11) C(16) 130.2(5) yes
C(12) C(11) C(16) 121.0(5) yes
C(2) C(12) C(11) 108.0(4) yes
C(2) C(12) C(13) 131.0(5) yes
C(11) C(12) C(13) 121.0(5) yes
C(12) C(13) C(14) 117.5(5) yes
C(13) C(14) C(15) 122.0(6) yes
C(14) C(15) C(16) 120.2(5) yes
N(1) O(10) H(10) 112.(3) no
C(12) C(13) H(13) 120.(3) no
C(14) C(13) H(13) 123.(3) no
C(13) C(14) H(14) 120.(3) no
C(15) C(14) H(14) 117.(3) no
C(14) C(15) H(15) 112.(3) no
C(16) C(15) H(15) 128.(3) no
C(11) C(16) H(16) 113.(3) no
C(15) C(16) H(16) 129.(3) no

loop_
_geom_bond_atom_site_label_1
_geom_bond_atom_site_label_2
_geom_bond_distance
_geom_bond_publ_flag
O(10) N(1) 1.374(5) yes
O(1) C(1) 1.213(5) yes
O(2) C(2) 1.209(5) yes
N(1) C(1) 1.384(6) yes
N(1) C(2) 1.397(8) yes
C(1) C(11) 1.467(6) yes
C(2) C(12) 1.470(7) yes
C(11) C(12) 1.399(6) yes
C(11) C(16) 1.372(7) yes
C(12) C(13) 1.374(7) yes
C(13) C(14) 1.377(8) yes
C(14) C(15) 1.388(8) yes
C(15) C(16) 1.379(8) yes
O(10) H(10) 1.02(5) no
C(13) H(13) 1.01(5) no
C(14) H(14) 0.95(5) no
C(15) H(15) 1.09(5) no
C(16) H(16) 0.89(5) no
